data_2227949
loop_
_publ_author_name
'Zhang, Bi-Song'
'Wu, Chang-Sheng'
'Xu, Wei'

_publ_section_title
;
 Tetraaqua(2,2'-bipyridine-\k^2^<i>N</i>,<i>N</i>')magnesium(II)
 bis(4-bromobenzoate)
;
_journal_issue 11
_journal_name_full 'Acta Crystallographica Section E'
_journal_page_first m1426
_journal_paper_doi 10.1107/S1600536810041474
_journal_volume 66
_journal_year 2010
_chemical_formula_iupac '[Mg (C10 H8 N2) (H2 O)4] (C7 H4 Br O2)2'
_chemical_formula_moiety 'C10 H16 Mg N2 O4 2+, 2(C7 H4 Br O2 -)'
_chemical_formula_sum 'C24 H24 Br2 Mg N2 O8'
_chemical_formula_weight 652.56
_chemical_name_systematic
;
Tetraaqua(2,2'-bipyridine-\k^2^<i>N</i>,<i>N'</i>)magnesium(II)
bis(4-bromobenzoate)
;
_space_group_IT_number 15
_symmetry_cell_setting monoclinic
_symmetry_space_group_name_Hall '-C 2yc'
_symmetry_space_group_name_H-M 'C 1 2/c 1'
_atom_sites_solution_hydrogens geom
_atom_sites_solution_primary direct
_atom_sites_solution_secondary difmap
_audit_creation_method SHELXL97
_cell_angle_alpha 90.00
_cell_angle_beta 103.90(3)
_cell_angle_gamma 90.00
_cell_formula_units_Z 4
_cell_length_a 30.275(6)
_cell_length_b 12.308(3)
_cell_length_c 7.5785(15)
_cell_measurement_reflns_used 6277
_cell_measurement_temperature 290(2)
_cell_measurement_theta_max 24.99
_cell_measurement_theta_min 3.16
_cell_volume 2741.2(11)
_computing_cell_refinement '<i>RAPID-AUTO</i> (Rigaku, 1998)'
_computing_data_collection '<i>RAPID-AUTO</i> (Rigaku, 1998)'
_computing_data_reduction '<i>CrystalStructure</i> (Rigaku/MSC, 2002)'
_computing_molecular_graphics '<i>SHELXTL</i>  (Sheldrick, 2008)'
_computing_publication_material '<i>SHELXL97</i>  (Sheldrick, 2008)'
_computing_structure_refinement '<i>SHELXL97</i> (Sheldrick, 2008)'
_computing_structure_solution '<i>SHELXS97</i> (Sheldrick, 2008)'
_diffrn_ambient_temperature 290(2)
_diffrn_measured_fraction_theta_full 0.998
_diffrn_measured_fraction_theta_max 0.998
_diffrn_measurement_device_type 'Rigaku R-AXIS RAPID'
_diffrn_measurement_method \w-scans
_diffrn_radiation_monochromator graphite
_diffrn_radiation_source 'fine-focus sealed tube'
_diffrn_radiation_type MoK\a
_diffrn_radiation_wavelength 0.71073
_diffrn_reflns_av_R_equivalents 0.0625
_diffrn_reflns_av_sigmaI/netI 0.0519
_diffrn_reflns_limit_h_max 35
_diffrn_reflns_limit_h_min -35
_diffrn_reflns_limit_k_max 14
_diffrn_reflns_limit_k_min -14
_diffrn_reflns_limit_l_max 7
_diffrn_reflns_limit_l_min -9
_diffrn_reflns_number 10517
_diffrn_reflns_theta_full 24.99
_diffrn_reflns_theta_max 24.99
_diffrn_reflns_theta_min 3.16
_exptl_absorpt_coefficient_mu 3.029
_exptl_absorpt_correction_T_max 0.562
_exptl_absorpt_correction_T_min 0.406
_exptl_absorpt_correction_type multi-scan
_exptl_absorpt_process_details '(<i>ABSCOR</i>; Higashi, 1995)'
_exptl_crystal_colour colourless
_exptl_crystal_density_diffrn 1.581
_exptl_crystal_density_method 'not measured'
_exptl_crystal_description block
_exptl_crystal_F_000 1312
_exptl_crystal_size_max 0.310
_exptl_crystal_size_mid 0.270
_exptl_crystal_size_min 0.190
_refine_diff_density_max 0.882
_refine_diff_density_min -0.489
_refine_ls_extinction_method none
_refine_ls_goodness_of_fit_ref 1.078
_refine_ls_hydrogen_treatment constr
_refine_ls_matrix_type full
_refine_ls_number_parameters 171
_refine_ls_number_reflns 2412
_refine_ls_number_restraints 1
_refine_ls_restrained_S_all 1.078
_refine_ls_R_factor_all 0.0944
_refine_ls_R_factor_gt 0.0564
_refine_ls_shift/su_max 0.000
_refine_ls_shift/su_mean 0.000
_refine_ls_structure_factor_coef Fsqd
_refine_ls_weighting_details 'calc w=1/[\s^2^(Fo^2^)+(0.0695P)^2^+6.5977P] where P=(Fo^2^+2Fc^2^)/3'
_refine_ls_weighting_scheme calc
_refine_ls_wR_factor_gt 0.1395
_refine_ls_wR_factor_ref 0.1741
_reflns_number_gt 1505
_reflns_number_total 2412
_reflns_threshold_expression >2\s(I)
_cod_data_source_file rk2240.cif
_cod_data_source_block I
_cod_original_sg_symbol_H-M 'C 2/c'
_cod_database_code 2227949
_cod_database_fobs_code 2227949

loop_
_symmetry_equiv_pos_as_xyz
'x, y, z'
'-x, y, -z+1/2'
'x+1/2, y+1/2, z'
'-x+1/2, y+1/2, -z+1/2'
'-x, -y, -z'
'x, -y, z-1/2'
'-x+1/2, -y+1/2, -z'
'x+1/2, -y+1/2, z-1/2'

loop_
_atom_site_type_symbol
_atom_site_label
_atom_site_fract_x
_atom_site_fract_y
_atom_site_fract_z
_atom_site_U_iso_or_equiv
_atom_site_adp_type
_atom_site_calc_flag
_atom_site_refinement_flags
_atom_site_occupancy
_atom_site_disorder_assembly
_atom_site_disorder_group
Mg Mg1 0.0000 0.29391(14) 0.2500 0.0366(5) Uani d S 1 . .
Br Br1 0.2137(3) 0.9201(5) 0.0828(12) 0.1255(19) Uani d P 0.55 A -1
Br Br1' 0.2127(4) 0.8733(7) 0.0939(16) 0.1255(19) Uani d PD 0.45 A -2
N N1 0.04459(13) 0.1518(3) 0.2599(5) 0.0410(9) Uani d . 1 . .
O O1 0.05190(12) 0.4001(2) 0.2564(4) 0.0521(9) Uani d . 1 . .
H H1A 0.0561 0.4561 0.3166 0.078 Uiso d R 1 . .
H H1B 0.0512 0.4061 0.1480 0.078 Uiso d R 1 . .
O O2 -0.01205(11) 0.2973(2) -0.0269(4) 0.0494(8) Uani d . 1 . .
H H2A -0.0376 0.3009 -0.0944 0.074 Uiso d R 1 . .
H H2B 0.0036 0.3273 -0.0868 0.074 Uiso d R 1 . .
O O3 0.43473(11) 0.9050(2) 0.5752(4) 0.0480(8) Uani d . 1 A .
O O4 0.40497(12) 0.7957(3) 0.7472(5) 0.0646(10) Uani d . 1 A .
C C1 0.08821(17) 0.1562(4) 0.2545(6) 0.0514(12) Uani d . 1 . .
H H1 0.1024 0.2237 0.2649 0.062 Uiso calc R 1 . .
C C2 0.11341(18) 0.0657(4) 0.2343(7) 0.0543(12) Uani d . 1 . .
H H2 0.1438 0.0717 0.2302 0.065 Uiso calc R 1 . .
C C3 0.09216(19) -0.0333(4) 0.2203(7) 0.0591(13) Uani d . 1 . .
H H3 0.1081 -0.0959 0.2060 0.071 Uiso calc R 1 . .
C C4 0.04759(18) -0.0403(4) 0.2274(6) 0.0510(12) Uani d . 1 . .
H H4 0.0332 -0.1074 0.2198 0.061 Uiso calc R 1 . .
C C5 0.02400(15) 0.0542(3) 0.2461(5) 0.0393(10) Uani d . 1 . .
C C6 0.35589(17) 0.8637(4) 0.4824(6) 0.0466(11) Uani d . 1 A .
C C7 0.32382(19) 0.7824(4) 0.4683(7) 0.0623(14) Uani d . 1 . .
H H7 0.3305 0.7209 0.5411 0.075 Uiso calc R 1 . .
C C8 0.2819(2) 0.7917(6) 0.3469(9) 0.0837(19) Uani d . 1 A .
H H8 0.2609 0.7353 0.3331 0.100 Uiso calc R 1 . .
C C9 0.2716(2) 0.8849(7) 0.2471(8) 0.089(2) Uani d D 1 . .
C C10 0.3022(2) 0.9671(7) 0.2613(8) 0.089(2) Uani d . 1 A .
H H10 0.2946 1.0301 0.1932 0.106 Uiso calc R 1 . .
C C11 0.34477(19) 0.9563(5) 0.3780(7) 0.0640(14) Uani d . 1 . .
H H11 0.3661 1.0117 0.3863 0.077 Uiso calc R 1 A .
C C12 0.40163(16) 0.8535(3) 0.6125(6) 0.0423(10) Uani d . 1 . .

loop_
_atom_site_aniso_label
_atom_site_aniso_U_11
_atom_site_aniso_U_22
_atom_site_aniso_U_33
_atom_site_aniso_U_12
_atom_site_aniso_U_13
_atom_site_aniso_U_23
Mg1 0.0387(12) 0.0345(10) 0.0359(10) 0.000 0.0074(9) 0.000
Br1 0.0583(7) 0.219(6) 0.0842(12) 0.038(3) -0.0128(6) 0.011(3)
Br1' 0.0583(7) 0.219(6) 0.0842(12) 0.038(3) -0.0128(6) 0.011(3)
N1 0.043(2) 0.0397(19) 0.0380(19) 0.0001(17) 0.0041(16) 0.0003(15)
O1 0.064(2) 0.0470(17) 0.0468(18) -0.0141(15) 0.0161(17) -0.0094(14)
O2 0.047(2) 0.0625(19) 0.0367(16) -0.0069(16) 0.0061(14) 0.0051(14)
O3 0.045(2) 0.0515(17) 0.0492(18) -0.0063(15) 0.0136(15) -0.0062(14)
O4 0.052(2) 0.078(2) 0.056(2) -0.0141(19) -0.0018(17) 0.0225(18)
C1 0.042(3) 0.054(3) 0.057(3) -0.004(2) 0.008(2) 0.000(2)
C2 0.040(3) 0.062(3) 0.060(3) 0.015(2) 0.012(2) 0.003(2)
C3 0.060(4) 0.054(3) 0.059(3) 0.016(3) 0.007(3) -0.002(2)
C4 0.053(3) 0.042(2) 0.055(3) 0.004(2) 0.008(2) -0.001(2)
C5 0.042(3) 0.041(2) 0.033(2) 0.0058(19) 0.0037(19) 0.0007(18)
C6 0.041(3) 0.059(3) 0.040(2) 0.006(2) 0.011(2) 0.002(2)
C7 0.049(3) 0.073(3) 0.063(3) -0.010(3) 0.011(3) -0.002(3)
C8 0.050(4) 0.122(5) 0.076(4) -0.020(4) 0.008(3) -0.023(4)
C9 0.046(4) 0.164(7) 0.054(3) 0.023(4) 0.009(3) 0.008(4)
C10 0.063(4) 0.140(6) 0.067(4) 0.035(4) 0.023(3) 0.039(4)
C11 0.052(3) 0.081(4) 0.062(3) 0.009(3) 0.019(3) 0.022(3)
C12 0.040(3) 0.042(2) 0.046(3) -0.004(2) 0.013(2) -0.009(2)

loop_
_atom_type_symbol
_atom_type_description
_atom_type_scat_dispersion_real
_atom_type_scat_dispersion_imag
_atom_type_scat_source
C C 0.0033 0.0016 'International Tables Vol C Tables 4.2.6.8 and 6.1.1.4'
H H 0.0000 0.0000 'International Tables Vol C Tables 4.2.6.8 and 6.1.1.4'
N N 0.0061 0.0033 'International Tables Vol C Tables 4.2.6.8 and 6.1.1.4'
O O 0.0106 0.0060 'International Tables Vol C Tables 4.2.6.8 and 6.1.1.4'
Br Br -0.2901 2.4595 'International Tables Vol C Tables 4.2.6.8 and 6.1.1.4'
Mg Mg 0.0486 0.0363 'International Tables Vol C Tables 4.2.6.8 and 6.1.1.4'

loop_
_geom_angle_atom_site_label_1
_geom_angle_atom_site_label_2
_geom_angle_atom_site_label_3
_geom_angle_site_symmetry_1
_geom_angle_site_symmetry_3
_geom_angle
_geom_angle_publ_flag
O1 Mg1 O1 . 2 100.12(19) ?
O1 Mg1 O2 . . 87.58(13) ?
O1 Mg1 O2 2 . 90.94(13) ?
O1 Mg1 O2 . 2 90.94(13) ?
O1 Mg1 O2 2 2 87.58(13) ?
O2 Mg1 O2 . 2 177.69(19) ?
O1 Mg1 N1 . 2 167.24(14) ?
O1 Mg1 N1 2 2 92.61(13) ?
O2 Mg1 N1 . 2 91.39(13) ?
O2 Mg1 N1 2 2 90.45(13) ?
O1 Mg1 N1 . . 92.61(13) ?
O1 Mg1 N1 2 . 167.24(14) ?
O2 Mg1 N1 . . 90.45(13) ?
O2 Mg1 N1 2 . 91.39(13) ?
N1 Mg1 N1 2 . 74.7(2) ?
O1 Mg1 H1B . . 20.1 ?
O1 Mg1 H1B 2 . 100.5 ?
O2 Mg1 H1B . . 67.5 ?
O2 Mg1 H1B 2 . 111.0 ?
N1 Mg1 H1B 2 . 155.1 ?
N1 Mg1 H1B . . 91.7 ?
C1 N1 C5 . . 118.5(4) ?
C1 N1 Mg1 . . 124.9(3) ?
C5 N1 Mg1 . . 116.0(3) ?
Mg1 O1 H1A . . 124.7 ?
Mg1 O1 H1B . . 101.6 ?
H1A O1 H1B . . 116.4 ?
Mg1 O2 H2A . . 123.4 ?
Mg1 O2 H2B . . 126.4 ?
H2A O2 H2B . . 102.4 ?
N1 C1 C2 . . 123.4(5) ?
N1 C1 H1 . . 118.3 ?
C2 C1 H1 . . 118.3 ?
C3 C2 C1 . . 117.7(5) ?
C3 C2 H2 . . 121.1 ?
C1 C2 H2 . . 121.1 ?
C4 C3 C2 . . 120.2(5) ?
C4 C3 H3 . . 119.9 ?
C2 C3 H3 . . 119.9 ?
C3 C4 C5 . . 119.2(4) ?
C3 C4 H4 . . 120.4 ?
C5 C4 H4 . . 120.4 ?
N1 C5 C4 . . 121.0(4) ?
N1 C5 C5 . 2 116.2(2) ?
C4 C5 C5 . 2 122.8(3) ?
C7 C6 C11 . . 118.9(5) ?
C7 C6 C12 . . 120.8(4) ?
C11 C6 C12 . . 120.3(4) ?
C6 C7 C8 . . 120.5(5) ?
C6 C7 H7 . . 119.7 ?
C8 C7 H7 . . 119.7 ?
C9 C8 C7 . . 119.3(6) ?
C9 C8 H8 . . 120.4 ?
C7 C8 H8 . . 120.4 ?
C10 C9 C8 . . 121.4(6) ?
C10 C9 Br1' . . 129.1(6) ?
C8 C9 Br1' . . 109.5(6) ?
C10 C9 Br1 . . 112.2(6) ?
C8 C9 Br1 . . 126.4(7) ?
Br1' C9 Br1 . . 17.5(4) ?
C9 C10 C11 . . 119.4(6) ?
C9 C10 H10 . . 120.3 ?
C11 C10 H10 . . 120.3 ?
C6 C11 C10 . . 120.4(6) ?
C6 C11 H11 . . 119.8 ?
C10 C11 H11 . . 119.8 ?
O4 C12 O3 . . 124.1(4) ?
O4 C12 C6 . . 118.3(4) ?
O3 C12 C6 . . 117.6(4) ?

loop_
_geom_bond_atom_site_label_1
_geom_bond_atom_site_label_2
_geom_bond_site_symmetry_2
_geom_bond_distance
_geom_bond_publ_flag
Mg1 O1 . 2.035(3) ?
Mg1 O1 2 2.035(3) ?
Mg1 O2 . 2.042(3) ?
Mg1 O2 2 2.042(3) ?
Mg1 N1 2 2.199(4) ?
Mg1 N1 . 2.199(4) ?
Mg1 H1B . 2.3424 ?
Br1 C9 . 1.939(10) ?
Br1' C9 . 1.885(11) ?
N1 C1 . 1.332(6) ?
N1 C5 . 1.346(5) ?
O1 H1A . 0.8200 ?
O1 H1B . 0.8200 ?
O2 H2A . 0.8199 ?
O2 H2B . 0.8201 ?
O3 C12 . 1.274(5) ?
O4 C12 . 1.228(5) ?
C1 C2 . 1.379(7) ?
C1 H1 . 0.9300 ?
C2 C3 . 1.371(7) ?
C2 H2 . 0.9300 ?
C3 C4 . 1.366(7) ?
C3 H3 . 0.9300 ?
C4 C5 . 1.390(6) ?
C4 H4 . 0.9300 ?
C5 C5 2 1.468(9) ?
C6 C7 . 1.380(7) ?
C6 C11 . 1.382(7) ?
C6 C12 . 1.500(7) ?
C7 C8 . 1.382(8) ?
C7 H7 . 0.9300 ?
C8 C9 . 1.367(9) ?
C8 H8 . 0.9300 ?
C9 C10 . 1.358(10) ?
C10 C11 . 1.384(8) ?
C10 H10 . 0.9300 ?
C11 H11 . 0.9300 ?

loop_
_geom_hbond_atom_site_label_D
_geom_hbond_atom_site_label_H
_geom_hbond_atom_site_label_A
_geom_hbond_site_symmetry_D
_geom_hbond_site_symmetry_H
_geom_hbond_site_symmetry_A
_geom_hbond_distance_DH
_geom_hbond_distance_HA
_geom_hbond_distance_DA
_geom_hbond_angle_DHA
_geom_hbond_publ_flag
O1 H1A O3 . . 7_566 0.82 1.887 2.702(4) 172 yes
O1 H1B O3 . . 4_545 0.82 1.840 2.640(4) 165 yes
O2 H2A O4 . . 3_444 0.82 1.861 2.679(7) 175 yes
O2 H2B O3 . . 4_545 0.82 2.080 2.790(5) 145 yes
C2 H2 Br1 . . 6_566 0.93 2.999 3.525(7) 117 yes
C2 H2 Br1' . . 6_566 0.93 3.110 3.612(7) 116 yes
C3 H3 O4 . . 7_556 0.93 2.530 3.239(6) 133 yes
